data_4502825
loop_
_publ_author_name
'Zhou, Tianlei'
'Jia, Tao'
'Zhao, Shanshan'
'Guo, Jianhua'
'Zhang, Hongyu'
'Wang, Yue'

_publ_section_title
;
 Acid-Stimuli-Luminescence and Carbonyl-Proton Interaction Dependent
 Emission Properties of 2,6-Biphenyl-4-pyrone Crystals
;
_journal_issue 1
_journal_name_full 'Crystal Growth &amp; Design'
_journal_page_first 179
_journal_paper_doi 10.1021/cg200920d
_journal_volume 12
_journal_year 2012
_chemical_formula_sum 'C18 H15 Cl3 O2'
_chemical_formula_weight 369.65
_chemical_name_systematic
; 
 ? 
;
_space_group_IT_number 2
_symmetry_cell_setting triclinic
_symmetry_space_group_name_Hall '-P 1'
_symmetry_space_group_name_H-M 'P -1'
_atom_sites_solution_hydrogens geom
_atom_sites_solution_primary direct
_atom_sites_solution_secondary difmap
_audit_creation_method SHELXL-97
_cell_angle_alpha 115.046(9)
_cell_angle_beta 111.896(10)
_cell_angle_gamma 99.061(7)
_cell_formula_units_Z 2
_cell_length_a 9.963(4)
_cell_length_b 10.692(4)
_cell_length_c 10.733(7)
_cell_measurement_temperature 293(2)
_cell_volume 890.9(8)
_computing_structure_refinement 'SHELXL-97 (Sheldrick, 1997)'
_computing_structure_solution 'SHELXS-97 (Sheldrick, 1990)'
_diffrn_ambient_temperature 293(2)
_diffrn_measured_fraction_theta_full 0.995
_diffrn_measured_fraction_theta_max 0.995
_diffrn_radiation_monochromator graphite
_diffrn_radiation_source 'fine-focus sealed tube'
_diffrn_radiation_type MoK\a
_diffrn_radiation_wavelength 0.71073
_diffrn_reflns_av_R_equivalents 0.0172
_diffrn_reflns_av_sigmaI/netI 0.0282
_diffrn_reflns_limit_h_max 12
_diffrn_reflns_limit_h_min -7
_diffrn_reflns_limit_k_max 13
_diffrn_reflns_limit_k_min -12
_diffrn_reflns_limit_l_max 12
_diffrn_reflns_limit_l_min -13
_diffrn_reflns_number 5925
_diffrn_reflns_theta_full 26.84
_diffrn_reflns_theta_max 26.84
_diffrn_reflns_theta_min 2.27
_exptl_absorpt_coefficient_mu 0.520
_exptl_absorpt_correction_type none
_exptl_crystal_density_diffrn 1.378
_exptl_crystal_density_method 'not measured'
_exptl_crystal_F_000 380
_exptl_crystal_size_max 0.31
_exptl_crystal_size_mid 0.28
_exptl_crystal_size_min 0.26
_refine_diff_density_max 0.438
_refine_diff_density_min -0.434
_refine_diff_density_rms 0.044
_refine_ls_extinction_method none
_refine_ls_goodness_of_fit_ref 1.052
_refine_ls_hydrogen_treatment mixed
_refine_ls_matrix_type full
_refine_ls_number_parameters 268
_refine_ls_number_reflns 3806
_refine_ls_number_restraints 0
_refine_ls_restrained_S_all 1.052
_refine_ls_R_factor_all 0.0848
_refine_ls_R_factor_gt 0.0588
_refine_ls_shift/su_max 0.001
_refine_ls_shift/su_mean 0.000
_refine_ls_structure_factor_coef Fsqd
_refine_ls_weighting_details 'calc w=1/[\s^2^(Fo^2^)+(0.0851P)^2^+0.3162P] where P=(Fo^2^+2Fc^2^)/3'
_refine_ls_weighting_scheme calc
_refine_ls_wR_factor_gt 0.1605
_refine_ls_wR_factor_ref 0.1813
_reflns_number_gt 2607
_reflns_number_total 3806
_reflns_threshold_expression >2sigma(I)
_cod_data_source_file cg200920d_si_001.cif
_cod_data_source_block 2
_cod_depositor_comments
;
The following automatic conversions were performed:

'_symmetry_cell_setting' value 'Triclinic' changed to 'triclinic'
according to /home/saulius/struct/CIF-dictionaries/cif_core.dic
dictionary named 'cif_core.dic' version 2.4.1 from 2010-06-29.

Automatic conversion script
Id: cif_fix_values 1715 2011-07-08 13:25:40Z adriana 
;
_cod_original_sg_symbol_H-M 'P-1   '
_cod_database_code 4502825

loop_
_symmetry_equiv_pos_as_xyz
'x, y, z'
'-x, -y, -z'

loop_
_atom_site_label
_atom_site_type_symbol
_atom_site_fract_x
_atom_site_fract_y
_atom_site_fract_z
_atom_site_U_iso_or_equiv
_atom_site_adp_type
_atom_site_occupancy
_atom_site_symmetry_multiplicity
_atom_site_calc_flag
C1 C 0.8273(3) 0.3930(3) 0.0084(3) 0.0553(6) Uani 1 1 d
C2 C 0.7690(3) 0.5069(3) 0.0484(3) 0.0600(7) Uani 1 1 d
C3 C 0.7345(3) 0.5456(3) 0.1666(3) 0.0548(6) Uani 1 1 d
C4 C 0.6673(3) 0.6567(3) 0.2187(3) 0.0609(7) Uani 1 1 d
C5 C 0.6491(4) 0.7476(4) 0.1584(5) 0.0825(10) Uani 1 1 d
C6 C 0.5831(5) 0.8508(4) 0.2057(6) 0.0959(12) Uani 1 1 d
C7 C 0.5366(5) 0.8644(4) 0.3136(5) 0.0947(12) Uani 1 1 d
C8 C 0.5526(6) 0.7740(5) 0.3742(5) 0.1046(13) Uani 1 1 d
C9 C 0.6197(5) 0.6711(4) 0.3290(4) 0.0849(10) Uani 1 1 d
C10 C 0.8533(3) 0.3257(3) 0.0986(3) 0.0547(6) Uani 1 1 d
C11 C 0.8210(3) 0.3703(3) 0.2187(3) 0.0504(6) Uani 1 1 d
C12 C 0.8453(3) 0.3155(3) 0.3262(3) 0.0527(6) Uani 1 1 d
C13 C 0.9115(4) 0.2093(3) 0.3140(3) 0.0657(7) Uani 1 1 d
C14 C 0.9367(4) 0.1581(4) 0.4162(4) 0.0746(8) Uani 1 1 d
C15 C 0.8958(4) 0.2137(4) 0.5322(3) 0.0730(9) Uani 1 1 d
C16 C 0.8307(4) 0.3192(4) 0.5469(3) 0.0726(8) Uani 1 1 d
C17 C 0.8057(4) 0.3716(3) 0.4451(3) 0.0636(7) Uani 1 1 d
C18 C 0.2663(6) 0.1758(5) 0.1793(7) 0.1053(13) Uani 1 1 d
Cl1 Cl 0.96464(11) 0.11620(9) -0.16272(9) 0.0799(3) Uani 1 1 d
Cl2 Cl 0.3265(2) 0.36530(15) 0.2916(2) 0.1649(7) Uani 1 1 d
Cl3 Cl 0.40620(18) 0.11731(19) 0.1408(2) 0.1602(7) Uani 1 1 d
H1 H 0.894(4) 0.270(4) -0.126(5) 0.114(13) Uiso 1 1 d
H2 H 0.750(3) 0.550(3) -0.011(3) 0.065(8) Uiso 1 1 d
H5 H 0.677(4) 0.742(4) 0.082(4) 0.098(12) Uiso 1 1 d
H6 H 0.567(5) 0.902(5) 0.154(5) 0.121(15) Uiso 1 1 d
H7 H 0.487(4) 0.932(4) 0.341(4) 0.102(12) Uiso 1 1 d
H8 H 0.508(7) 0.774(6) 0.444(7) 0.18(2) Uiso 1 1 d
H9 H 0.617(5) 0.596(5) 0.359(5) 0.115(14) Uiso 1 1 d
H10 H 0.889(3) 0.250(3) 0.077(3) 0.053(7) Uiso 1 1 d
H13 H 0.934(3) 0.167(3) 0.239(4) 0.066(8) Uiso 1 1 d
H14 H 0.983(4) 0.085(4) 0.408(4) 0.088(10) Uiso 1 1 d
H15 H 0.913(4) 0.177(4) 0.599(4) 0.093(11) Uiso 1 1 d
H16 H 0.799(4) 0.363(4) 0.623(4) 0.081(9) Uiso 1 1 d
H17 H 0.763(3) 0.444(4) 0.450(4) 0.071(9) Uiso 1 1 d
H18A H 0.242(5) 0.144(5) 0.239(6) 0.130(16) Uiso 1 1 d
H18B H 0.193(6) 0.139(6) 0.079(7) 0.15(2) Uiso 1 1 d
O1 O 0.8544(3) 0.3544(2) -0.1094(2) 0.0687(5) Uani 1 1 d
O2 O 0.7597(2) 0.47679(19) 0.2494(2) 0.0555(4) Uani 1 1 d

loop_
_atom_site_aniso_label
_atom_site_aniso_U_11
_atom_site_aniso_U_22
_atom_site_aniso_U_33
_atom_site_aniso_U_23
_atom_site_aniso_U_13
_atom_site_aniso_U_12
C1 0.0607(15) 0.0618(15) 0.0479(13) 0.0306(12) 0.0297(12) 0.0205(12)
C2 0.0703(17) 0.0650(16) 0.0562(15) 0.0394(14) 0.0325(13) 0.0259(14)
C3 0.0533(14) 0.0569(14) 0.0559(14) 0.0325(12) 0.0261(12) 0.0182(12)
C4 0.0567(15) 0.0578(15) 0.0665(16) 0.0307(13) 0.0312(13) 0.0217(13)
C5 0.094(2) 0.074(2) 0.117(3) 0.061(2) 0.068(2) 0.0439(18)
C6 0.105(3) 0.075(2) 0.141(4) 0.068(2) 0.073(3) 0.049(2)
C7 0.091(2) 0.075(2) 0.106(3) 0.033(2) 0.048(2) 0.044(2)
C8 0.128(3) 0.120(3) 0.098(3) 0.056(3) 0.073(3) 0.077(3)
C9 0.103(3) 0.097(3) 0.084(2) 0.052(2) 0.059(2) 0.058(2)
C10 0.0673(16) 0.0588(15) 0.0467(13) 0.0303(12) 0.0324(12) 0.0248(13)
C11 0.0532(14) 0.0520(13) 0.0478(12) 0.0263(11) 0.0273(11) 0.0175(11)
C12 0.0553(14) 0.0560(14) 0.0430(12) 0.0259(11) 0.0241(11) 0.0129(11)
C13 0.090(2) 0.0691(17) 0.0550(15) 0.0366(14) 0.0439(15) 0.0356(16)
C14 0.104(2) 0.0689(18) 0.0648(17) 0.0431(16) 0.0425(17) 0.0375(18)
C15 0.088(2) 0.0752(19) 0.0549(16) 0.0409(15) 0.0315(15) 0.0193(17)
C16 0.089(2) 0.086(2) 0.0533(15) 0.0407(15) 0.0421(16) 0.0283(18)
C17 0.0766(19) 0.0711(18) 0.0538(14) 0.0349(14) 0.0391(14) 0.0281(15)
C18 0.100(3) 0.102(3) 0.122(4) 0.073(3) 0.045(3) 0.034(2)
Cl1 0.1188(7) 0.0827(5) 0.0809(5) 0.0547(5) 0.0677(5) 0.0542(5)
Cl2 0.2234(18) 0.0965(9) 0.1509(13) 0.0404(9) 0.1075(13) 0.0388(10)
Cl3 0.1342(12) 0.1563(13) 0.1951(16) 0.0953(12) 0.0714(11) 0.0814(10)
O1 0.0956(15) 0.0825(13) 0.0596(11) 0.0477(10) 0.0515(11) 0.0423(12)
O2 0.0651(11) 0.0601(10) 0.0534(9) 0.0327(8) 0.0359(9) 0.0254(9)

loop_
_atom_type_symbol
_atom_type_description
_atom_type_scat_dispersion_real
_atom_type_scat_dispersion_imag
_atom_type_scat_source
C C 0.0033 0.0016 'International Tables Vol C Tables 4.2.6.8 and 6.1.1.4'
H H 0.0000 0.0000 'International Tables Vol C Tables 4.2.6.8 and 6.1.1.4'
O O 0.0106 0.0060 'International Tables Vol C Tables 4.2.6.8 and 6.1.1.4'
Cl Cl 0.1484 0.1585 'International Tables Vol C Tables 4.2.6.8 and 6.1.1.4'

loop_
_geom_angle_atom_site_label_1
_geom_angle_atom_site_label_2
_geom_angle_atom_site_label_3
_geom_angle
O1 C1 C2 118.9(2)
O1 C1 C10 123.1(2)
C2 C1 C10 118.0(2)
C3 C2 C1 120.2(2)
C2 C3 O2 119.9(2)
C2 C3 C4 127.1(2)
O2 C3 C4 112.9(2)
C5 C4 C9 119.1(3)
C5 C4 C3 120.5(3)
C9 C4 C3 120.4(3)
C4 C5 C6 120.4(4)
C7 C6 C5 120.2(4)
C6 C7 C8 120.2(4)
C7 C8 C9 120.2(4)
C8 C9 C4 119.8(4)
C11 C10 C1 120.1(3)
O2 C11 C10 119.9(2)
O2 C11 C12 113.0(2)
C10 C11 C12 127.0(2)
C13 C12 C17 118.7(2)
C13 C12 C11 120.5(2)
C17 C12 C11 120.8(2)
C14 C13 C12 121.0(3)
C15 C14 C13 119.6(3)
C16 C15 C14 120.4(3)
C15 C16 C17 120.2(3)
C16 C17 C12 120.1(3)
Cl2 C18 Cl3 113.4(3)
C11 O2 C3 121.9(2)

loop_
_geom_bond_atom_site_label_1
_geom_bond_atom_site_label_2
_geom_bond_distance
C1 O1 1.300(3)
C1 C2 1.403(4)
C1 C10 1.408(3)
C2 C3 1.351(4)
C3 O2 1.357(3)
C3 C4 1.462(4)
C4 C5 1.378(4)
C4 C9 1.392(4)
C5 C6 1.382(5)
C6 C7 1.363(6)
C7 C8 1.373(6)
C8 C9 1.384(5)
C10 C11 1.353(3)
C11 O2 1.352(3)
C11 C12 1.464(3)
C12 C13 1.384(4)
C12 C17 1.395(4)
C13 C14 1.383(4)
C14 C15 1.377(5)
C15 C16 1.369(5)
C16 C17 1.388(4)
C18 Cl2 1.711(5)
C18 Cl3 1.729(5)
